data_1555861
loop_
_publ_author_name
'Uchida, Junji'
'Nakamura, Takashi'
'Yamamura, Masaki'
'Yamaguchi, Gento'
'Nabeshima, Tatsuya'

_publ_section_title
;
 m-Phenylene-Linked Dipyrrins and Their Boron-Difluoride Complexes as
 Variously Shaped Macrocyclic Oligomers.
;
_journal_issue 20
_journal_name_full 'Organic letters'
_journal_page_first 5380
_journal_page_last 5383
_journal_paper_doi 10.1021/acs.orglett.6b02761
_journal_volume 18
_journal_year 2016
_chemical_formula_sum 'C85 H80 N6 O3'
_chemical_formula_weight 1233.55
_space_group_crystal_system monoclinic
_space_group_IT_number 14
_space_group_name_Hall '-P 2ybc'
_space_group_name_H-M_alt 'P 1 21/c 1'
_atom_sites_solution_hydrogens geom
_audit_creation_method SHELXL-2014/7
_cell_angle_alpha 90
_cell_angle_beta 104.651(6)
_cell_angle_gamma 90
_cell_formula_units_Z 4
_cell_length_a 24.962(2)
_cell_length_b 19.0061(18)
_cell_length_c 15.2293(13)
_cell_measurement_reflns_used 6660
_cell_measurement_temperature 120(2)
_cell_measurement_theta_max 24.404
_cell_measurement_theta_min 2.174
_cell_volume 6990.3(11)
_computing_structure_refinement 'SHELXL-2014/7 (Sheldrick, 2014)'
_diffrn_ambient_temperature 120(2)
_diffrn_measured_fraction_theta_full 1.000
_diffrn_measured_fraction_theta_max 1.000
_diffrn_measurement_device_type 'Bruker APEX-II CCD'
_diffrn_measurement_method '\f and \w scans'
_diffrn_radiation_monochromator graphite
_diffrn_radiation_source 'fine-focus sealed tube'
_diffrn_radiation_type MoK\a
_diffrn_radiation_wavelength 0.71073
_diffrn_reflns_av_R_equivalents 0.1143
_diffrn_reflns_av_unetI/netI 0.0912
_diffrn_reflns_Laue_measured_fraction_full 1.000
_diffrn_reflns_Laue_measured_fraction_max 1.000
_diffrn_reflns_limit_h_max 27
_diffrn_reflns_limit_h_min -27
_diffrn_reflns_limit_k_max 21
_diffrn_reflns_limit_k_min -20
_diffrn_reflns_limit_l_max 16
_diffrn_reflns_limit_l_min -16
_diffrn_reflns_number 52890
_diffrn_reflns_point_group_measured_fraction_full 1.000
_diffrn_reflns_point_group_measured_fraction_max 1.000
_diffrn_reflns_theta_full 23.257
_diffrn_reflns_theta_max 23.257
_diffrn_reflns_theta_min 0.843
_exptl_absorpt_coefficient_mu 0.071
_exptl_absorpt_correction_T_max 0.7454
_exptl_absorpt_correction_T_min 0.5047
_exptl_absorpt_correction_type multi-scan
_exptl_absorpt_process_details
;    
 SADABS-2014/5 - Bruker AXS area detector scaling and absorption correction 
;
_exptl_crystal_colour red
_exptl_crystal_density_diffrn 1.172
_exptl_crystal_description plate
_exptl_crystal_F_000 2624
_exptl_crystal_size_max 0.290
_exptl_crystal_size_mid 0.210
_exptl_crystal_size_min 0.060
_refine_diff_density_max 0.346
_refine_diff_density_min -0.305
_refine_diff_density_rms 0.051
_refine_ls_extinction_method none
_refine_ls_goodness_of_fit_ref 1.013
_refine_ls_hydrogen_treatment constr
_refine_ls_matrix_type full
_refine_ls_number_parameters 863
_refine_ls_number_reflns 10034
_refine_ls_number_restraints 0
_refine_ls_restrained_S_all 1.013
_refine_ls_R_factor_all 0.1226
_refine_ls_R_factor_gt 0.0595
_refine_ls_shift/su_max 0.000
_refine_ls_shift/su_mean 0.000
_refine_ls_structure_factor_coef Fsqd
_refine_ls_weighting_details 'w=1/[\s^2^(Fo^2^)+(0.1000P)^2^] where P=(Fo^2^+2Fc^2^)/3'
_refine_ls_weighting_scheme calc
_refine_ls_wR_factor_gt 0.1474
_refine_ls_wR_factor_ref 0.1821
_reflns_Friedel_coverage 0.000
_reflns_number_gt 6031
_reflns_number_total 10034
_reflns_threshold_expression 'I > 2\s(I)'
_cod_data_source_file ol6b02761_si_003.cif
_cod_data_source_block 209a
_cod_original_sg_symbol_H-M 'P 21/c'
_cod_database_code 1555861
_shelx_shelxl_version_number 2014/7
_shelx_space_group_comment
;
The symmetry employed for this shelxl refinement is uniquely defined
by the following loop, which should always be used as a source of
symmetry information in preference to the above space-group names.
They are only intended as comments.
;
_shelx_estimated_absorpt_t_min 0.980
_shelx_estimated_absorpt_t_max 0.996

loop_
_space_group_symop_operation_xyz
'x, y, z'
'-x, y+1/2, -z+1/2'
'-x, -y, -z'
'x, -y-1/2, z-1/2'

loop_
_atom_site_label
_atom_site_type_symbol
_atom_site_fract_x
_atom_site_fract_y
_atom_site_fract_z
_atom_site_U_iso_or_equiv
_atom_site_adp_type
_atom_site_occupancy
_atom_site_site_symmetry_order
_atom_site_calc_flag
_atom_site_refinement_flags_posn
_atom_site_refinement_flags_adp
N7 N 0.16316(12) 0.55197(13) 0.12328(17) 0.0279(7) Uani 1 1 d . .
H78 H 0.1977 0.5446 0.1534 0.033 Uiso 1 1 calc R U
O2 O 0.05209(9) 0.38674(11) 0.10211(15) 0.0301(6) Uani 1 1 d . .
O3 O 0.35729(10) 0.06045(12) 0.21371(15) 0.0361(6) Uani 1 1 d . .
O4 O 0.40712(9) 0.52406(11) 0.05501(15) 0.0311(6) Uani 1 1 d . .
N1 N 0.48119(12) 0.34497(14) 0.1843(2) 0.0352(8) Uani 1 1 d . .
N2 N 0.46831(12) 0.21446(15) 0.2380(2) 0.0365(8) Uani 1 1 d . .
H83 H 0.4559 0.2571 0.2439 0.044 Uiso 1 1 calc R U
N3 N 0.20851(12) 0.11443(14) 0.25301(18) 0.0307(7) Uani 1 1 d . .
C77 C 0.14576(15) 0.60623(16) 0.0628(2) 0.0275(8) Uani 1 1 d . .
N5 N 0.12029(12) 0.20346(13) 0.22058(17) 0.0292(7) Uani 1 1 d . .
H79 H 0.1564 0.2039 0.2432 0.035 Uiso 1 1 calc R U
N6 N 0.26693(12) 0.58965(13) 0.11762(18) 0.0294(7) Uani 1 1 d . .
C1 C 0.38331(17) 0.4627(2) 0.4097(2) 0.0499(11) Uani 1 1 d . .
H20 H 0.3544 0.4926 0.4230 0.075 Uiso 1 1 calc R U
H21 H 0.4189 0.4736 0.4521 0.075 Uiso 1 1 calc R U
H22 H 0.3742 0.4131 0.4162 0.075 Uiso 1 1 calc R U
C2 C 0.38716(15) 0.47603(18) 0.3137(2) 0.0329(9) Uani 1 1 d . .
C3 C 0.42546(15) 0.44062(18) 0.2779(2) 0.0348(9) Uani 1 1 d . .
H23 H 0.4478 0.4054 0.3136 0.042 Uiso 1 1 calc R U
C4 C 0.43233(14) 0.45488(17) 0.1913(2) 0.0288(9) Uani 1 1 d . .
C5 C 0.47291(15) 0.41302(17) 0.1584(2) 0.0312(9) Uani 1 1 d . .
C6 C 0.52334(15) 0.31861(18) 0.1479(2) 0.0350(9) Uani 1 1 d . .
C7 C 0.53933(15) 0.24764(18) 0.1597(2) 0.0358(9) Uani 1 1 d . .
C8 C 0.51208(15) 0.19769(18) 0.2001(3) 0.0364(9) Uani 1 1 d . .
C9 C 0.44862(15) 0.15508(18) 0.2635(2) 0.0355(9) Uani 1 1 d . .
C10 C 0.40166(15) 0.15707(17) 0.3059(2) 0.0330(9) Uani 1 1 d . .
C11 C 0.35621(15) 0.11350(17) 0.2760(2) 0.0295(9) Uani 1 1 d . .
C12 C 0.30872(15) 0.12221(16) 0.3077(2) 0.0281(9) Uani 1 1 d . .
C13 C 0.25741(15) 0.08276(18) 0.2679(2) 0.0310(9) Uani 1 1 d . .
C14 C 0.16878(16) 0.06271(17) 0.2188(2) 0.0311(9) Uani 1 1 d . .
C15 C 0.11245(15) 0.07587(16) 0.1947(2) 0.0272(8) Uani 1 1 d . .
C16 C 0.07442(14) 0.01436(16) 0.1658(2) 0.0282(9) Uani 1 1 d . .
C17 C 0.06955(15) -0.01699(17) 0.0816(2) 0.0307(9) Uani 1 1 d . .
C18 C 0.03831(15) -0.07828(18) 0.0614(2) 0.0353(9) Uani 1 1 d . .
H67 H 0.0346 -0.0997 0.0038 0.042 Uiso 1 1 calc R U
C19 C 0.01245(15) -0.10920(18) 0.1219(2) 0.0358(9) Uani 1 1 d . .
C20 C -0.01966(18) -0.17693(19) 0.0981(3) 0.0529(12) Uani 1 1 d . .
H68 H -0.0006 -0.2148 0.1374 0.079 Uiso 1 1 calc R U
H69 H -0.0222 -0.1889 0.0345 0.079 Uiso 1 1 calc R U
H70 H -0.0570 -0.1710 0.1068 0.079 Uiso 1 1 calc R U
C21 C 0.08964(18) 0.8710(2) -0.2232(3) 0.0571(12) Uani 1 1 d . .
H1 H 0.0854 0.9146 -0.1912 0.086 Uiso 1 1 calc R U
H2 H 0.0535 0.8564 -0.2610 0.086 Uiso 1 1 calc R U
H3 H 0.1152 0.8790 -0.2616 0.086 Uiso 1 1 calc R U
C22 C 0.11238(15) 0.81434(19) -0.1553(3) 0.0378(10) Uani 1 1 d . .
C23 C 0.12065(16) 0.74745(19) -0.1843(2) 0.0395(10) Uani 1 1 d . .
H4 H 0.1097 0.7375 -0.2474 0.047 Uiso 1 1 calc R U
C24 C 0.14435(15) 0.69415(17) -0.1250(2) 0.0346(9) Uani 1 1 d . .
C25 C 0.15869(14) 0.70794(17) -0.0320(2) 0.0291(9) Uani 1 1 d . .
C26 C 0.18384(15) 0.65088(16) 0.0329(2) 0.0276(9) Uani 1 1 d . .
C27 C 0.11919(15) 0.51108(16) 0.1300(2) 0.0257(8) Uani 1 1 d . .
C28 C 0.12855(15) 0.45187(16) 0.1926(2) 0.0272(8) Uani 1 1 d . .
C29 C 0.09824(14) 0.38947(17) 0.1749(2) 0.0262(8) Uani 1 1 d . .
C30 C 0.06334(16) 0.36049(18) 0.0199(2) 0.0367(10) Uani 1 1 d . .
H32 H 0.0893 0.3921 0.0009 0.055 Uiso 1 1 calc R U
H33 H 0.0287 0.3582 -0.0279 0.055 Uiso 1 1 calc R U
H34 H 0.0796 0.3134 0.0308 0.055 Uiso 1 1 calc R U
C31 C 0.11400(15) 0.33074(16) 0.2297(2) 0.0276(8) Uani 1 1 d . .
C32 C 0.15792(15) 0.33695(17) 0.3075(2) 0.0355(9) Uani 1 1 d . .
H35 H 0.1687 0.2970 0.3453 0.043 Uiso 1 1 calc R U
C33 C 0.18604(16) 0.39974(18) 0.3308(2) 0.0371(10) Uani 1 1 d . .
C34 C 0.17206(15) 0.45565(17) 0.2719(2) 0.0339(9) Uani 1 1 d . .
H36 H 0.1925 0.4982 0.2852 0.041 Uiso 1 1 calc R U
C35 C 0.23103(18) 0.4061(2) 0.4175(3) 0.0553(12) Uani 1 1 d . .
H37 H 0.2143 0.4099 0.4690 0.083 Uiso 1 1 calc R U
H38 H 0.2533 0.4482 0.4148 0.083 Uiso 1 1 calc R U
H39 H 0.2548 0.3644 0.4251 0.083 Uiso 1 1 calc R U
C36 C 0.08778(15) 0.26130(17) 0.2063(2) 0.0287(9) Uani 1 1 d . .
C37 C 0.08903(15) 0.14370(17) 0.1947(2) 0.0291(9) Uani 1 1 d . .
C38 C 0.33874(19) 0.0821(2) 0.1211(2) 0.0619(13) Uani 1 1 d . .
H55 H 0.3013 0.1017 0.1103 0.093 Uiso 1 1 calc R U
H56 H 0.3382 0.0414 0.0814 0.093 Uiso 1 1 calc R U
H57 H 0.3639 0.1179 0.1082 0.093 Uiso 1 1 calc R U
C39 C 0.35333(15) 0.52513(17) 0.2588(2) 0.0306(9) Uani 1 1 d . .
H24 H 0.3258 0.5485 0.2810 0.037 Uiso 1 1 calc R U
C40 C 0.35868(14) 0.54120(16) 0.1715(2) 0.0277(8) Uani 1 1 d . .
C41 C 0.39984(14) 0.50658(17) 0.1399(2) 0.0283(9) Uani 1 1 d . .
C42 C 0.37476(16) 0.48207(19) -0.0174(2) 0.0418(10) Uani 1 1 d . .
H25 H 0.3852 0.4325 -0.0067 0.063 Uiso 1 1 calc R U
H26 H 0.3816 0.4973 -0.0751 0.063 Uiso 1 1 calc R U
H27 H 0.3354 0.4877 -0.0199 0.063 Uiso 1 1 calc R U
C43 C 0.31976(15) 0.59045(16) 0.1150(2) 0.0285(9) Uani 1 1 d . .
C44 C 0.24030(16) 0.64199(16) 0.0567(2) 0.0297(9) Uani 1 1 d . .
C45 C 0.28118(16) 0.67589(17) 0.0183(2) 0.0332(9) Uani 1 1 d . .
H28 H 0.2748 0.7139 -0.0236 0.040 Uiso 1 1 calc R U
C46 C 0.32987(16) 0.64361(17) 0.0530(2) 0.0340(9) Uani 1 1 d . .
H29 H 0.3642 0.6537 0.0395 0.041 Uiso 1 1 calc R U
C47 C 0.50986(15) 0.43128(18) 0.1049(2) 0.0354(9) Uani 1 1 d . .
H40 H 0.5123 0.4758 0.0778 0.043 Uiso 1 1 calc R U
C48 C 0.54122(16) 0.37336(19) 0.0992(2) 0.0381(10) Uani 1 1 d . .
H41 H 0.5698 0.3704 0.0683 0.046 Uiso 1 1 calc R U
C49 C 0.58872(16) 0.22253(19) 0.1292(3) 0.0372(10) Uani 1 1 d . .
C50 C 0.64138(17) 0.2332(2) 0.1871(3) 0.0453(11) Uani 1 1 d . .
C51 C 0.68675(18) 0.2046(2) 0.1637(4) 0.0567(13) Uani 1 1 d . .
H42 H 0.7225 0.2121 0.2028 0.068 Uiso 1 1 calc R U
C52 C 0.6822(2) 0.1658(2) 0.0863(4) 0.0588(14) Uani 1 1 d . .
C53 C 0.6303(2) 0.1587(2) 0.0286(3) 0.0541(12) Uani 1 1 d . .
H43 H 0.6266 0.1343 -0.0271 0.065 Uiso 1 1 calc R U
C54 C 0.58339(18) 0.1859(2) 0.0486(3) 0.0465(11) Uani 1 1 d . .
C55 C 0.5274(2) 0.1748(3) -0.0165(3) 0.0778(15) Uani 1 1 d . .
H44 H 0.5139 0.1275 -0.0078 0.117 Uiso 1 1 calc R U
H45 H 0.5307 0.1797 -0.0790 0.117 Uiso 1 1 calc R U
H46 H 0.5013 0.2100 -0.0049 0.117 Uiso 1 1 calc R U
C56 C 0.64915(19) 0.2758(2) 0.2731(3) 0.0687(14) Uani 1 1 d . .
H47 H 0.6874 0.2710 0.3095 0.103 Uiso 1 1 calc R U
H48 H 0.6238 0.2587 0.3080 0.103 Uiso 1 1 calc R U
H49 H 0.6413 0.3255 0.2576 0.103 Uiso 1 1 calc R U
C57 C 0.51867(16) 0.12355(19) 0.2049(3) 0.0452(11) Uani 1 1 d . .
H50 H 0.5459 0.0971 0.1854 0.054 Uiso 1 1 calc R U
C58 C 0.47861(16) 0.09695(19) 0.2428(3) 0.0457(11) Uani 1 1 d . .
H51 H 0.4722 0.0487 0.2533 0.055 Uiso 1 1 calc R U
C59 C 0.40093(16) 0.20524(19) 0.3743(3) 0.0397(10) Uani 1 1 d . .
H58 H 0.4322 0.2349 0.3956 0.048 Uiso 1 1 calc R U
C60 C 0.35613(16) 0.21166(18) 0.4126(2) 0.0365(9) Uani 1 1 d . .
C61 C 0.30953(15) 0.17135(17) 0.3753(2) 0.0332(9) Uani 1 1 d . .
H59 H 0.2773 0.1776 0.3967 0.040 Uiso 1 1 calc R U
C62 C 0.35848(18) 0.2596(2) 0.4917(3) 0.0541(12) Uani 1 1 d . .
H80 H 0.3237 0.2561 0.5103 0.081 Uiso 1 1 calc R U
H81 H 0.3638 0.3082 0.4742 0.081 Uiso 1 1 calc R U
H82 H 0.3894 0.2457 0.5424 0.081 Uiso 1 1 calc R U
C63 C 0.25173(17) 0.00942(18) 0.2427(2) 0.0370(10) Uani 1 1 d . .
H63 H 0.2807 -0.0236 0.2463 0.044 Uiso 1 1 calc R U
C64 C 0.19692(17) -0.00267(18) 0.2132(2) 0.0365(10) Uani 1 1 d . .
H64 H 0.1799 -0.0464 0.1924 0.044 Uiso 1 1 calc R U
C65 C 0.04671(15) -0.01391(17) 0.2273(2) 0.0304(9) Uani 1 1 d . .
C66 C 0.05027(16) 0.01892(18) 0.3182(2) 0.0375(10) Uani 1 1 d . .
H71 H 0.0888 0.0319 0.3465 0.056 Uiso 1 1 calc R U
H72 H 0.0374 -0.0148 0.3571 0.056 Uiso 1 1 calc R U
H73 H 0.0270 0.0611 0.3104 0.056 Uiso 1 1 calc R U
C67 C 0.01607(15) -0.07545(18) 0.2034(2) 0.0354(9) Uani 1 1 d . .
H74 H -0.0029 -0.0947 0.2445 0.043 Uiso 1 1 calc R U
C68 C 0.09748(16) 0.01391(18) 0.0124(2) 0.0391(10) Uani 1 1 d . .
H75 H 0.0998 0.0652 0.0194 0.059 Uiso 1 1 calc R U
H76 H 0.0758 0.0021 -0.0490 0.059 Uiso 1 1 calc R U
H77 H 0.1348 -0.0057 0.0222 0.059 Uiso 1 1 calc R U
C69 C 0.03431(15) 0.16662(17) 0.1647(2) 0.0286(9) Uani 1 1 d . .
H65 H 0.0028 0.1375 0.1433 0.034 Uiso 1 1 calc R U
C70 C 0.03396(15) 0.23941(17) 0.1715(2) 0.0299(9) Uani 1 1 d . .
H66 H 0.0023 0.2689 0.1552 0.036 Uiso 1 1 calc R U
C71 C 0.07217(15) 0.54077(16) 0.0721(2) 0.0281(8) Uani 1 1 d . .
H30 H 0.0353 0.5237 0.0622 0.034 Uiso 1 1 calc R U
C72 C 0.08880(15) 0.60006(17) 0.0313(2) 0.0314(9) Uani 1 1 d . .
H31 H 0.0652 0.6307 -0.0106 0.038 Uiso 1 1 calc R U
C73 C 0.15020(15) 0.77449(17) -0.0002(2) 0.0315(9) Uani 1 1 d . .
C74 C 0.12724(15) 0.82649(18) -0.0627(3) 0.0376(10) Uani 1 1 d . .
H5 H 0.1216 0.8720 -0.0411 0.045 Uiso 1 1 calc R U
C75 C 0.16657(19) 0.7916(2) 0.0998(3) 0.0519(12) Uani 1 1 d . .
H6 H 0.1628 0.7494 0.1348 0.078 Uiso 1 1 calc R U
H7 H 0.1424 0.8288 0.1127 0.078 Uiso 1 1 calc R U
H8 H 0.2051 0.8078 0.1170 0.078 Uiso 1 1 calc R U
C76 C 0.15614(18) 0.62368(19) -0.1614(3) 0.0502(11) Uani 1 1 d . .
H9 H 0.1355 0.6195 -0.2251 0.075 Uiso 1 1 calc R U
H10 H 0.1447 0.5861 -0.1259 0.075 Uiso 1 1 calc R U
H11 H 0.1959 0.6196 -0.1568 0.075 Uiso 1 1 calc R U
C78 C 0.7326(2) 0.1322(2) 0.0643(4) 0.092(2) Uani 1 1 d . .
H52 H 0.7662 0.1561 0.0983 0.139 Uiso 1 1 calc R U
H53 H 0.7296 0.1364 -0.0009 0.139 Uiso 1 1 calc R U
H54 H 0.7344 0.0823 0.0812 0.139 Uiso 1 1 calc R U
C79 C 0.2217(2) 0.3829(2) 0.0301(3) 0.0533(12) Uani 1 1 d . .
C80 C 0.2602(2) 0.3877(3) 0.1099(3) 0.0662(13) Uani 1 1 d . .
H12 H 0.2785 0.4313 0.1261 0.079 Uiso 1 1 calc R U
C81 C 0.1945(2) 0.3179(3) 0.0041(4) 0.0827(17) Uani 1 1 d . .
H13 H 0.1675 0.3129 -0.0521 0.099 Uiso 1 1 calc R U
C82 C 0.2085(3) 0.2625(3) 0.0631(6) 0.103(3) Uani 1 1 d . .
H14 H 0.1909 0.2184 0.0469 0.123 Uiso 1 1 calc R U
C83 C 0.2064(2) 0.4428(3) -0.0294(3) 0.0790(15) Uani 1 1 d . .
H15 H 0.1743 0.4663 -0.0164 0.119 Uiso 1 1 calc R U
H16 H 0.1970 0.4269 -0.0927 0.119 Uiso 1 1 calc R U
H17 H 0.2375 0.4758 -0.0194 0.119 Uiso 1 1 calc R U
C84 C 0.2742(3) 0.3309(3) 0.1697(5) 0.106(2) Uani 1 1 d . .
H18 H 0.3014 0.3355 0.2256 0.127 Uiso 1 1 calc R U
C85 C 0.2473(4) 0.2684(4) 0.1450(6) 0.119(3) Uani 1 1 d . .
H19 H 0.2554 0.2290 0.1845 0.143 Uiso 1 1 calc R U

loop_
_atom_site_aniso_label
_atom_site_aniso_U_11
_atom_site_aniso_U_22
_atom_site_aniso_U_33
_atom_site_aniso_U_23
_atom_site_aniso_U_13
_atom_site_aniso_U_12
N7 0.0298(19) 0.0201(15) 0.0309(16) 0.0028(13) 0.0023(14) 0.0037(14)
O2 0.0331(15) 0.0247(13) 0.0307(14) -0.0045(11) 0.0051(12) -0.0014(11)
O3 0.0398(17) 0.0356(14) 0.0337(15) -0.0030(12) 0.0106(12) 0.0017(12)
O4 0.0365(16) 0.0260(13) 0.0310(14) 0.0008(11) 0.0088(12) -0.0041(12)
N1 0.034(2) 0.0279(17) 0.0449(19) 0.0027(14) 0.0111(16) 0.0071(15)
N2 0.037(2) 0.0233(16) 0.053(2) 0.0057(15) 0.0180(17) 0.0035(15)
N3 0.034(2) 0.0241(16) 0.0340(17) -0.0015(14) 0.0080(15) -0.0043(15)
C77 0.033(2) 0.0183(18) 0.0273(19) 0.0005(16) 0.0007(17) 0.0009(17)
N5 0.0303(19) 0.0223(16) 0.0327(17) 0.0004(13) 0.0035(14) -0.0050(15)
N6 0.036(2) 0.0216(16) 0.0305(17) 0.0008(13) 0.0081(15) 0.0007(14)
C1 0.061(3) 0.051(3) 0.041(2) 0.011(2) 0.018(2) 0.015(2)
C2 0.038(2) 0.028(2) 0.032(2) 0.0014(17) 0.0065(19) -0.0024(19)
C3 0.036(2) 0.0244(19) 0.043(2) 0.0050(18) 0.0081(19) 0.0046(18)
C4 0.029(2) 0.0220(19) 0.034(2) 0.0019(16) 0.0050(17) 0.0020(17)
C5 0.034(2) 0.0217(19) 0.036(2) 0.0036(16) 0.0045(18) 0.0039(17)
C6 0.033(2) 0.030(2) 0.043(2) 0.0065(18) 0.0114(19) 0.0046(18)
C7 0.034(2) 0.032(2) 0.044(2) 0.0060(18) 0.0129(19) 0.0026(19)
C8 0.033(2) 0.030(2) 0.050(2) 0.0018(18) 0.015(2) 0.0026(18)
C9 0.034(2) 0.027(2) 0.047(2) 0.0079(18) 0.012(2) 0.0016(19)
C10 0.033(2) 0.0237(19) 0.042(2) 0.0076(18) 0.0078(19) 0.0006(18)
C11 0.035(2) 0.026(2) 0.028(2) 0.0054(17) 0.0083(18) 0.0022(18)
C12 0.038(2) 0.0193(18) 0.027(2) 0.0052(16) 0.0081(18) 0.0019(17)
C13 0.033(2) 0.026(2) 0.035(2) 0.0046(16) 0.0113(19) 0.0005(19)
C14 0.040(3) 0.0180(19) 0.036(2) 0.0004(16) 0.0096(19) -0.0023(18)
C15 0.032(2) 0.0228(19) 0.0262(19) 0.0001(15) 0.0062(17) -0.0021(17)
C16 0.034(2) 0.0164(18) 0.035(2) 0.0003(16) 0.0095(18) 0.0027(17)
C17 0.034(2) 0.0230(19) 0.034(2) -0.0021(17) 0.0073(18) 0.0042(17)
C18 0.044(3) 0.027(2) 0.034(2) -0.0051(17) 0.0103(19) 0.0006(19)
C19 0.039(2) 0.027(2) 0.041(2) -0.0046(18) 0.0082(19) -0.0065(18)
C20 0.068(3) 0.034(2) 0.056(3) -0.005(2) 0.014(2) -0.018(2)
C21 0.055(3) 0.055(3) 0.063(3) 0.030(2) 0.018(2) 0.010(2)
C22 0.031(2) 0.033(2) 0.050(3) 0.015(2) 0.011(2) 0.0030(18)
C23 0.044(3) 0.042(2) 0.030(2) 0.0069(19) 0.0054(19) -0.001(2)
C24 0.044(3) 0.027(2) 0.031(2) 0.0006(17) 0.0057(19) -0.0018(18)
C25 0.034(2) 0.0212(19) 0.033(2) 0.0039(16) 0.0112(18) 0.0003(17)
C26 0.036(2) 0.0188(18) 0.030(2) -0.0035(15) 0.0105(18) 0.0001(17)
C27 0.031(2) 0.0192(18) 0.0285(19) -0.0022(16) 0.0105(18) -0.0034(18)
C28 0.036(2) 0.0204(19) 0.0268(19) 0.0004(16) 0.0104(18) -0.0003(17)
C29 0.028(2) 0.026(2) 0.0258(19) -0.0025(16) 0.0089(17) -0.0010(17)
C30 0.043(3) 0.033(2) 0.032(2) -0.0006(17) 0.0058(19) -0.0008(19)
C31 0.032(2) 0.0165(18) 0.035(2) 0.0020(16) 0.0098(18) -0.0019(16)
C32 0.044(3) 0.024(2) 0.036(2) 0.0044(17) 0.005(2) -0.0042(18)
C33 0.045(3) 0.028(2) 0.032(2) 0.0020(17) -0.0025(19) -0.0081(19)
C34 0.041(2) 0.0217(19) 0.037(2) 0.0022(17) 0.0068(19) -0.0086(18)
C35 0.071(3) 0.036(2) 0.045(3) 0.011(2) -0.010(2) -0.018(2)
C36 0.036(2) 0.0216(19) 0.029(2) 0.0029(16) 0.0077(18) 0.0021(18)
C37 0.037(3) 0.0199(19) 0.030(2) -0.0009(16) 0.0080(18) -0.0074(18)
C38 0.076(4) 0.078(3) 0.033(2) 0.002(2) 0.014(2) 0.012(3)
C39 0.029(2) 0.0260(19) 0.037(2) -0.0039(17) 0.0081(18) 0.0001(17)
C40 0.030(2) 0.0203(18) 0.031(2) -0.0026(16) 0.0051(17) -0.0044(17)
C41 0.029(2) 0.0209(18) 0.034(2) -0.0004(17) 0.0062(18) -0.0070(17)
C42 0.048(3) 0.042(2) 0.034(2) -0.0046(19) 0.008(2) -0.007(2)
C43 0.029(2) 0.0194(18) 0.038(2) -0.0049(16) 0.0093(18) -0.0014(17)
C44 0.040(3) 0.0176(18) 0.032(2) 0.0023(16) 0.0091(19) 0.0009(18)
C45 0.041(3) 0.0207(19) 0.039(2) 0.0070(17) 0.0117(19) -0.0006(19)
C46 0.039(3) 0.0213(19) 0.046(2) 0.0060(17) 0.018(2) 0.0008(18)
C47 0.040(3) 0.026(2) 0.043(2) 0.0142(17) 0.015(2) 0.0069(19)
C48 0.037(2) 0.035(2) 0.046(2) 0.0110(19) 0.017(2) 0.0000(19)
C49 0.033(3) 0.031(2) 0.050(3) 0.0151(19) 0.015(2) 0.0061(19)
C50 0.038(3) 0.035(2) 0.064(3) 0.020(2) 0.015(2) 0.002(2)
C51 0.032(3) 0.041(3) 0.097(4) 0.034(3) 0.016(3) 0.004(2)
C52 0.051(3) 0.030(2) 0.110(4) 0.031(3) 0.048(3) 0.014(2)
C53 0.065(4) 0.035(2) 0.075(3) 0.012(2) 0.040(3) 0.012(2)
C54 0.043(3) 0.042(2) 0.059(3) 0.008(2) 0.019(2) 0.013(2)
C55 0.071(4) 0.085(4) 0.070(3) -0.014(3) 0.004(3) 0.020(3)
C56 0.054(3) 0.073(3) 0.071(3) 0.010(3) 0.001(3) -0.007(3)
C57 0.041(3) 0.031(2) 0.067(3) 0.010(2) 0.019(2) 0.008(2)
C58 0.044(3) 0.026(2) 0.073(3) 0.010(2) 0.027(2) 0.002(2)
C59 0.033(3) 0.031(2) 0.053(3) -0.003(2) 0.007(2) -0.0081(18)
C60 0.042(3) 0.027(2) 0.040(2) -0.0008(18) 0.010(2) -0.0016(19)
C61 0.033(2) 0.029(2) 0.039(2) 0.0037(18) 0.0100(19) -0.0001(18)
C62 0.056(3) 0.046(3) 0.059(3) -0.015(2) 0.013(2) -0.008(2)
C63 0.037(3) 0.029(2) 0.047(2) -0.0004(18) 0.013(2) -0.0009(19)
C64 0.043(3) 0.023(2) 0.042(2) -0.0013(17) 0.008(2) 0.0004(19)
C65 0.035(2) 0.024(2) 0.033(2) -0.0004(16) 0.0088(18) 0.0025(18)
C66 0.043(3) 0.032(2) 0.037(2) 0.0005(17) 0.0085(19) -0.0041(19)
C67 0.041(3) 0.029(2) 0.039(2) 0.0068(18) 0.0141(19) -0.0053(19)
C68 0.051(3) 0.030(2) 0.037(2) -0.0024(17) 0.011(2) -0.0031(19)
C69 0.028(2) 0.025(2) 0.032(2) -0.0018(16) 0.0057(17) -0.0049(17)
C70 0.029(2) 0.024(2) 0.035(2) -0.0028(16) 0.0049(18) -0.0016(17)
C71 0.030(2) 0.0245(19) 0.029(2) 0.0005(16) 0.0064(18) -0.0021(17)
C72 0.038(3) 0.025(2) 0.028(2) 0.0026(16) 0.0018(18) 0.0048(18)
C73 0.036(2) 0.025(2) 0.035(2) 0.0029(17) 0.0118(18) 0.0029(18)
C74 0.038(3) 0.024(2) 0.053(3) 0.0050(19) 0.017(2) 0.0071(18)
C75 0.071(3) 0.035(2) 0.050(3) 0.000(2) 0.017(2) 0.011(2)
C76 0.070(3) 0.039(2) 0.039(2) -0.0086(19) 0.008(2) 0.002(2)
C78 0.063(4) 0.050(3) 0.192(6) 0.037(3) 0.082(4) 0.019(3)
C79 0.065(3) 0.034(2) 0.075(3) -0.005(2) 0.043(3) 0.001(2)
C80 0.067(4) 0.058(3) 0.076(4) -0.004(3) 0.023(3) -0.015(3)
C81 0.081(4) 0.070(4) 0.118(5) -0.043(4) 0.064(4) -0.017(3)
C82 0.141(7) 0.033(3) 0.184(7) -0.003(4) 0.135(6) -0.006(4)
C83 0.086(4) 0.090(4) 0.064(3) 0.000(3) 0.023(3) 0.013(3)
C84 0.153(6) 0.037(3) 0.164(6) 0.017(4) 0.107(5) 0.000(4)
C85 0.172(8) 0.086(6) 0.138(6) 0.047(5) 0.113(6) 0.056(6)

loop_
_atom_type_symbol
_atom_type_description
_atom_type_scat_dispersion_real
_atom_type_scat_dispersion_imag
_atom_type_scat_source
C C 0.0033 0.0016 'International Tables Vol C Tables 4.2.6.8 and 6.1.1.4'
H H 0.0000 0.0000 'International Tables Vol C Tables 4.2.6.8 and 6.1.1.4'
N N 0.0061 0.0033 'International Tables Vol C Tables 4.2.6.8 and 6.1.1.4'
O O 0.0106 0.0060 'International Tables Vol C Tables 4.2.6.8 and 6.1.1.4'

loop_
_geom_angle_atom_site_label_1
_geom_angle_atom_site_label_2
_geom_angle_atom_site_label_3
_geom_angle
C27 N7 C77 110.6(3)
C27 N7 H78 124.7
C77 N7 H78 124.7
C29 O2 C30 113.8(3)
C11 O3 C38 114.1(3)
C41 O4 C42 113.7(3)
C5 N1 C6 107.6(3)
C9 N2 C8 108.3(3)
C9 N2 H83 125.9
C8 N2 H83 125.9
C13 N3 C14 106.2(3)
N7 C77 C72 106.9(3)
N7 C77 C26 122.3(3)
C72 C77 C26 130.2(3)
C36 N5 C37 110.6(3)
C36 N5 H79 124.7
C37 N5 H79 124.7
C43 N6 C44 106.2(3)
C2 C1 H20 109.5
C2 C1 H21 109.5
H20 C1 H21 109.5
C2 C1 H22 109.5
H20 C1 H22 109.5
H21 C1 H22 109.5
C39 C2 C3 117.7(3)
C39 C2 C1 121.2(3)
C3 C2 C1 121.1(3)
C2 C3 C4 122.5(3)
C2 C3 H23 118.8
C4 C3 H23 118.8
C41 C4 C3 118.5(3)
C41 C4 C5 123.2(3)
C3 C4 C5 118.4(3)
N1 C5 C47 109.1(3)
N1 C5 C4 119.1(3)
C47 C5 C4 131.8(3)
N1 C6 C7 120.7(3)
N1 C6 C48 108.2(3)
C7 C6 C48 131.0(3)
C8 C7 C6 123.6(3)
C8 C7 C49 116.7(3)
C6 C7 C49 119.7(3)
N2 C8 C7 123.1(3)
N2 C8 C57 107.3(3)
C7 C8 C57 129.4(3)
N2 C9 C58 110.0(3)
N2 C9 C10 120.0(3)
C58 C9 C10 129.9(3)
C11 C10 C59 118.4(3)
C11 C10 C9 121.1(3)
C59 C10 C9 120.5(3)
C10 C11 O3 120.2(3)
C10 C11 C12 120.8(3)
O3 C11 C12 119.1(3)
C61 C12 C11 118.8(3)
C61 C12 C13 119.7(3)
C11 C12 C13 121.4(3)
N3 C13 C63 111.6(3)
N3 C13 C12 120.3(3)
C63 C13 C12 128.1(3)
C15 C14 N3 123.3(3)
C15 C14 C64 128.2(3)
N3 C14 C64 108.5(3)
C14 C15 C37 123.8(3)
C14 C15 C16 117.5(3)
C37 C15 C16 118.6(3)
C17 C16 C65 120.5(3)
C17 C16 C15 120.4(3)
C65 C16 C15 119.0(3)
C16 C17 C18 118.4(3)
C16 C17 C68 121.7(3)
C18 C17 C68 119.9(3)
C19 C18 C17 122.5(3)
C19 C18 H67 118.7
C17 C18 H67 118.7
C67 C19 C18 117.8(3)
C67 C19 C20 121.5(3)
C18 C19 C20 120.7(3)
C19 C20 H68 109.5
C19 C20 H69 109.5
H68 C20 H69 109.5
C19 C20 H70 109.5
H68 C20 H70 109.5
H69 C20 H70 109.5
C22 C21 H1 109.5
C22 C21 H2 109.5
H1 C21 H2 109.5
C22 C21 H3 109.5
H1 C21 H3 109.5
H2 C21 H3 109.5
C23 C22 C74 117.2(3)
C23 C22 C21 120.2(4)
C74 C22 C21 122.6(4)
C22 C23 C24 122.7(3)
C22 C23 H4 118.7
C24 C23 H4 118.7
C23 C24 C25 118.8(3)
C23 C24 C76 120.1(3)
C25 C24 C76 121.1(3)
C73 C25 C24 120.1(3)
C73 C25 C26 120.4(3)
C24 C25 C26 119.5(3)
C44 C26 C77 124.2(3)
C44 C26 C25 119.7(3)
C77 C26 C25 116.0(3)
N7 C27 C71 106.6(3)
N7 C27 C28 119.3(3)
C71 C27 C28 134.1(3)
C29 C28 C34 118.2(3)
C29 C28 C27 122.7(3)
C34 C28 C27 118.9(3)
O2 C29 C31 120.2(3)
O2 C29 C28 119.2(3)
C31 C29 C28 120.6(3)
O2 C30 H32 109.5
O2 C30 H33 109.5
H32 C30 H33 109.5
O2 C30 H34 109.5
H32 C30 H34 109.5
H33 C30 H34 109.5
C29 C31 C32 118.8(3)
C29 C31 C36 122.2(3)
C32 C31 C36 118.9(3)
C33 C32 C31 121.8(3)
C33 C32 H35 119.1
C31 C32 H35 119.1
C34 C33 C32 118.0(3)
C34 C33 C35 121.3(3)
C32 C33 C35 120.7(3)
C33 C34 C28 122.2(3)
C33 C34 H36 118.9
C28 C34 H36 118.9
C33 C35 H37 109.5
C33 C35 H38 109.5
H37 C35 H38 109.5
C33 C35 H39 109.5
H37 C35 H39 109.5
H38 C35 H39 109.5
N5 C36 C70 107.7(3)
N5 C36 C31 118.5(3)
C70 C36 C31 133.8(3)
N5 C37 C69 105.8(3)
N5 C37 C15 123.1(3)
C69 C37 C15 130.8(3)
O3 C38 H55 109.5
O3 C38 H56 109.5
H55 C38 H56 109.5
O3 C38 H57 109.5
H55 C38 H57 109.5
H56 C38 H57 109.5
C2 C39 C40 121.8(3)
C2 C39 H24 119.1
C40 C39 H24 119.1
C41 C40 C39 118.4(3)
C41 C40 C43 122.3(3)
C39 C40 C43 119.2(3)
C4 C41 O4 120.0(3)
C4 C41 C40 120.9(3)
O4 C41 C40 119.1(3)
O4 C42 H25 109.5
O4 C42 H26 109.5
H25 C42 H26 109.5
O4 C42 H27 109.5
H25 C42 H27 109.5
H26 C42 H27 109.5
N6 C43 C46 111.4(3)
N6 C43 C40 119.5(3)
C46 C43 C40 129.1(3)
C26 C44 N6 122.9(3)
C26 C44 C45 128.2(3)
N6 C44 C45 108.5(3)
C46 C45 C44 107.3(3)
C46 C45 H28 126.4
C44 C45 H28 126.4
C45 C46 C43 106.6(3)
C45 C46 H29 126.7
C43 C46 H29 126.7
C48 C47 C5 107.8(3)
C48 C47 H40 126.1
C5 C47 H40 126.1
C47 C48 C6 107.3(3)
C47 C48 H41 126.3
C6 C48 H41 126.3
C54 C49 C50 119.6(4)
C54 C49 C7 122.0(4)
C50 C49 C7 118.3(4)
C51 C50 C49 118.8(4)
C51 C50 C56 120.1(4)
C49 C50 C56 121.2(4)
C52 C51 C50 122.6(4)
C52 C51 H42 118.7
C50 C51 H42 118.7
C51 C52 C53 117.6(4)
C51 C52 C78 121.4(5)
C53 C52 C78 121.0(5)
C52 C53 C54 122.4(4)
C52 C53 H43 118.8
C54 C53 H43 118.8
C53 C54 C49 119.0(4)
C53 C54 C55 119.9(4)
C49 C54 C55 121.1(4)
C54 C55 H44 109.5
C54 C55 H45 109.5
H44 C55 H45 109.5
C54 C55 H46 109.5
H44 C55 H46 109.5
H45 C55 H46 109.5
C50 C56 H47 109.5
C50 C56 H48 109.5
H47 C56 H48 109.5
C50 C56 H49 109.5
H47 C56 H49 109.5
H48 C56 H49 109.5
C58 C57 C8 107.5(3)
C58 C57 H50 126.2
C8 C57 H50 126.2
C57 C58 C9 106.8(3)
C57 C58 H51 126.6
C9 C58 H51 126.6
C10 C59 C60 122.4(3)
C10 C59 H58 118.8
C60 C59 H58 118.8
C61 C60 C59 117.4(3)
C61 C60 C62 121.5(3)
C59 C60 C62 121.2(4)
C12 C61 C60 121.9(3)
C12 C61 H59 119.0
C60 C61 H59 119.0
C60 C62 H80 109.5
C60 C62 H81 109.5
H80 C62 H81 109.5
C60 C62 H82 109.5
H80 C62 H82 109.5
H81 C62 H82 109.5
C64 C63 C13 106.1(3)
C64 C63 H63 127.0
C13 C63 H63 127.0
C63 C64 C14 107.6(3)
C63 C64 H64 126.2
C14 C64 H64 126.2
C67 C65 C16 118.5(3)
C67 C65 C66 119.3(3)
C16 C65 C66 122.1(3)
C65 C66 H71 109.5
C65 C66 H72 109.5
H71 C66 H72 109.5
C65 C66 H73 109.5
H71 C66 H73 109.5
H72 C66 H73 109.5
C19 C67 C65 122.1(3)
C19 C67 H74 118.9
C65 C67 H74 118.9
C17 C68 H75 109.5
C17 C68 H76 109.5
H75 C68 H76 109.5
C17 C68 H77 109.5
H75 C68 H77 109.5
H76 C68 H77 109.5
C70 C69 C37 108.1(3)
C70 C69 H65 125.9
C37 C69 H65 125.9
C36 C70 C69 107.8(3)
C36 C70 H66 126.1
C69 C70 H66 126.1
C27 C71 C72 108.0(3)
C27 C71 H30 126.0
C72 C71 H30 126.0
C77 C72 C71 108.0(3)
C77 C72 H31 126.0
C71 C72 H31 126.0
C25 C73 C74 118.8(3)
C25 C73 C75 121.4(3)
C74 C73 C75 119.8(3)
C22 C74 C73 122.5(3)
C22 C74 H5 118.8
C73 C74 H5 118.8
C73 C75 H6 109.5
C73 C75 H7 109.5
H6 C75 H7 109.5
C73 C75 H8 109.5
H6 C75 H8 109.5
H7 C75 H8 109.5
C24 C76 H9 109.5
C24 C76 H10 109.5
H9 C76 H10 109.5
C24 C76 H11 109.5
H9 C76 H11 109.5
H10 C76 H11 109.5
C52 C78 H52 109.5
C52 C78 H53 109.5
H52 C78 H53 109.5
C52 C78 H54 109.5
H52 C78 H54 109.5
H53 C78 H54 109.5
C80 C79 C81 119.6(5)
C80 C79 C83 121.8(4)
C81 C79 C83 118.6(5)
C79 C80 C84 122.6(5)
C79 C80 H12 118.7
C84 C80 H12 118.7
C82 C81 C79 117.4(6)
C82 C81 H13 121.3
C79 C81 H13 121.3
C81 C82 C85 122.5(6)
C81 C82 H14 118.8
C85 C82 H14 118.8
C79 C83 H15 109.5
C79 C83 H16 109.5
H15 C83 H16 109.5
C79 C83 H17 109.5
H15 C83 H17 109.5
H16 C83 H17 109.5
C85 C84 C80 117.7(7)
C85 C84 H18 121.1
C80 C84 H18 121.1
C84 C85 C82 120.2(7)
C84 C85 H19 119.9
C82 C85 H19 119.9

loop_
_geom_bond_atom_site_label_1
_geom_bond_atom_site_label_2
_geom_bond_distance
N7 C27 1.369(4)
N7 C77 1.378(4)
N7 H78 0.8800
O2 C29 1.383(4)
O2 C30 1.439(4)
O3 C11 1.390(4)
O3 C38 1.428(4)
O4 C41 1.391(4)
O4 C42 1.433(4)
N1 C5 1.353(4)
N1 C6 1.400(4)
N2 C9 1.328(4)
N2 C8 1.395(4)
N2 H83 0.8800
N3 C13 1.328(4)
N3 C14 1.400(4)
C77 C72 1.386(5)
C77 C26 1.431(5)
N5 C36 1.351(4)
N5 C37 1.378(4)
N5 H79 0.8800
N6 C43 1.329(4)
N6 C44 1.407(4)
C1 C2 1.510(5)
C1 H20 0.9800
C1 H21 0.9800
C1 H22 0.9800
C2 C39 1.388(5)
C2 C3 1.388(5)
C3 C4 1.400(5)
C3 H23 0.9500
C4 C41 1.384(5)
C4 C5 1.472(5)
C5 C47 1.420(5)
C6 C7 1.405(5)
C6 C48 1.414(5)
C7 C8 1.398(5)
C7 C49 1.501(5)
C8 C57 1.418(5)
C9 C58 1.414(5)
C9 C10 1.475(5)
C10 C11 1.385(5)
C10 C59 1.390(5)
C11 C12 1.398(5)
C12 C61 1.386(5)
C12 C13 1.476(5)
C13 C63 1.443(5)
C14 C15 1.383(5)
C14 C64 1.441(5)
C15 C37 1.416(4)
C15 C16 1.500(4)
C16 C17 1.390(4)
C16 C65 1.404(5)
C17 C18 1.392(5)
C17 C68 1.521(5)
C18 C19 1.383(5)
C18 H67 0.9500
C19 C67 1.379(5)
C19 C20 1.511(5)
C20 H68 0.9800
C20 H69 0.9800
C20 H70 0.9800
C21 C22 1.501(5)
C21 H1 0.9800
C21 H2 0.9800
C21 H3 0.9800
C22 C23 1.378(5)
C22 C74 1.384(5)
C23 C24 1.386(5)
C23 H4 0.9500
C24 C25 1.396(5)
C24 C76 1.507(5)
C25 C73 1.389(4)
C25 C26 1.494(5)
C26 C44 1.374(5)
C27 C71 1.396(4)
C27 C28 1.456(4)
C28 C29 1.396(4)
C28 C34 1.407(5)
C29 C31 1.390(4)
C30 H32 0.9800
C30 H33 0.9800
C30 H34 0.9800
C31 C32 1.401(5)
C31 C36 1.476(4)
C32 C33 1.385(5)
C32 H35 0.9500
C33 C34 1.378(5)
C33 C35 1.506(5)
C34 H36 0.9500
C35 H37 0.9800
C35 H38 0.9800
C35 H39 0.9800
C36 C70 1.378(5)
C37 C69 1.396(5)
C38 H55 0.9800
C38 H56 0.9800
C38 H57 0.9800
C39 C40 1.404(5)
C39 H24 0.9500
C40 C41 1.404(5)
C40 C43 1.462(5)
C42 H25 0.9800
C42 H26 0.9800
C42 H27 0.9800
C43 C46 1.448(5)
C44 C45 1.449(5)
C45 C46 1.345(5)
C45 H28 0.9500
C46 H29 0.9500
C47 C48 1.366(5)
C47 H40 0.9500
C48 H41 0.9500
C49 C54 1.389(5)
C49 C50 1.400(5)
C50 C51 1.382(6)
C50 C56 1.511(6)
C51 C52 1.370(6)
C51 H42 0.9500
C52 C53 1.375(6)
C52 C78 1.523(6)
C53 C54 1.383(5)
C53 H43 0.9500
C54 C55 1.509(6)
C55 H44 0.9800
C55 H45 0.9800
C55 H46 0.9800
C56 H47 0.9800
C56 H48 0.9800
C56 H49 0.9800
C57 C58 1.372(5)
C57 H50 0.9500
C58 H51 0.9500
C59 C60 1.391(5)
C59 H58 0.9500
C60 C61 1.389(5)
C60 C62 1.500(5)
C61 H59 0.9500
C62 H80 0.9800
C62 H81 0.9800
C62 H82 0.9800
C63 C64 1.348(5)
C63 H63 0.9500
C64 H64 0.9500
C65 C67 1.395(5)
C65 C66 1.501(5)
C66 H71 0.9800
C66 H72 0.9800
C66 H73 0.9800
C67 H74 0.9500
C68 H75 0.9800
C68 H76 0.9800
C68 H77 0.9800
C69 C70 1.387(4)
C69 H65 0.9500
C70 H66 0.9500
C71 C72 1.400(4)
C71 H30 0.9500
C72 H31 0.9500
C73 C74 1.391(5)
C73 C75 1.510(5)
C74 H5 0.9500
C75 H6 0.9800
C75 H7 0.9800
C75 H8 0.9800
C76 H9 0.9800
C76 H10 0.9800
C76 H11 0.9800
C78 H52 0.9800
C78 H53 0.9800
C78 H54 0.9800
C79 C80 1.347(6)
C79 C81 1.416(6)
C79 C83 1.446(6)
C80 C84 1.399(7)
C80 H12 0.9500
C81 C82 1.372(8)
C81 H13 0.9500
C82 C85 1.375(9)
C82 H14 0.9500
C83 H15 0.9800
C83 H16 0.9800
C83 H17 0.9800
C84 C85 1.370(9)
C84 H18 0.9500
C85 H19 0.9500

loop_
_geom_hbond_atom_site_label_D
_geom_hbond_atom_site_label_H
_geom_hbond_atom_site_label_A
_geom_hbond_distance_DH
_geom_hbond_distance_HA
_geom_hbond_distance_DA
_geom_hbond_angle_DHA
N7 H78 N6 0.88 2.12 2.710(4) 123.8
N5 H79 N3 0.88 2.12 2.722(4) 124.7
N7 H78 N6 0.88 2.12 2.710(4) 123.8
N5 H79 N3 0.88 2.12 2.722(4) 124.7
N2 H83 N1 0.88 2.07 2.656(4) 122.8

loop_
_geom_torsion_atom_site_label_1
_geom_torsion_atom_site_label_2
_geom_torsion_atom_site_label_3
_geom_torsion_atom_site_label_4
_geom_torsion
C27 N7 C77 C72 1.0(4)
C27 N7 C77 C26 -170.8(3)
C39 C2 C3 C4 2.7(5)
C1 C2 C3 C4 -176.0(3)
C2 C3 C4 C41 0.4(5)
C2 C3 C4 C5 -178.2(3)
C6 N1 C5 C47 0.0(4)
C6 N1 C5 C4 -177.0(3)
C41 C4 C5 N1 -145.4(3)
C3 C4 C5 N1 33.2(5)
C41 C4 C5 C47 38.3(6)
C3 C4 C5 C47 -143.1(4)
C5 N1 C6 C7 -176.9(3)
C5 N1 C6 C48 0.6(4)
N1 C6 C7 C8 5.9(6)
C48 C6 C7 C8 -170.9(4)
N1 C6 C7 C49 -173.2(3)
C48 C6 C7 C49 10.1(6)
C9 N2 C8 C7 174.8(3)
C9 N2 C8 C57 -0.7(4)
C6 C7 C8 N2 -4.2(6)
C49 C7 C8 N2 174.9(3)
C6 C7 C8 C57 170.3(4)
C49 C7 C8 C57 -10.7(6)
C8 N2 C9 C58 -0.3(4)
C8 N2 C9 C10 -179.8(3)
N2 C9 C10 C11 131.0(4)
C58 C9 C10 C11 -48.4(6)
N2 C9 C10 C59 -46.0(5)
C58 C9 C10 C59 134.6(4)
C59 C10 C11 O3 -174.2(3)
C9 C10 C11 O3 8.7(5)
C59 C10 C11 C12 5.9(5)
C9 C10 C11 C12 -171.2(3)
C38 O3 C11 C10 -88.7(4)
C38 O3 C11 C12 91.2(4)
C10 C11 C12 C61 -5.3(5)
O3 C11 C12 C61 174.8(3)
C10 C11 C12 C13 171.8(3)
O3 C11 C12 C13 -8.1(5)
C14 N3 C13 C63 0.9(4)
C14 N3 C13 C12 -177.7(3)
C61 C12 C13 N3 38.3(5)
C11 C12 C13 N3 -138.8(3)
C61 C12 C13 C63 -140.1(4)
C11 C12 C13 C63 42.8(5)
C13 N3 C14 C15 -179.8(3)
C13 N3 C14 C64 -0.5(4)
N3 C14 C15 C37 5.4(5)
C64 C14 C15 C37 -173.8(3)
N3 C14 C15 C16 -175.4(3)
C64 C14 C15 C16 5.4(5)
C14 C15 C16 C17 -73.2(4)
C37 C15 C16 C17 106.0(4)
C14 C15 C16 C65 102.6(4)
C37 C15 C16 C65 -78.2(4)
C65 C16 C17 C18 -2.3(5)
C15 C16 C17 C18 173.4(3)
C65 C16 C17 C68 177.9(3)
C15 C16 C17 C68 -6.4(5)
C16 C17 C18 C19 -0.5(5)
C68 C17 C18 C19 179.3(3)
C17 C18 C19 C67 3.1(5)
C17 C18 C19 C20 -178.2(3)
C74 C22 C23 C24 -2.0(6)
C21 C22 C23 C24 176.3(4)
C22 C23 C24 C25 2.3(6)
C22 C23 C24 C76 -175.5(4)
C23 C24 C25 C73 -1.3(5)
C76 C24 C25 C73 176.5(3)
C23 C24 C25 C26 179.5(3)
C76 C24 C25 C26 -2.8(5)
N7 C77 C26 C44 3.9(5)
C72 C77 C26 C44 -165.8(3)
N7 C77 C26 C25 -179.3(3)
C72 C77 C26 C25 11.0(5)
C73 C25 C26 C44 -90.5(4)
C24 C25 C26 C44 88.8(4)
C73 C25 C26 C77 92.6(4)
C24 C25 C26 C77 -88.1(4)
C77 N7 C27 C71 -0.4(3)
C77 N7 C27 C28 -178.2(3)
N7 C27 C28 C29 -146.1(3)
C71 C27 C28 C29 36.9(6)
N7 C27 C28 C34 30.0(5)
C71 C27 C28 C34 -147.1(4)
C30 O2 C29 C31 -86.6(4)
C30 O2 C29 C28 93.6(3)
C34 C28 C29 O2 174.0(3)
C27 C28 C29 O2 -10.0(5)
C34 C28 C29 C31 -5.8(5)
C27 C28 C29 C31 170.2(3)
O2 C29 C31 C32 -174.4(3)
C28 C29 C31 C32 5.4(5)
O2 C29 C31 C36 8.6(5)
C28 C29 C31 C36 -171.6(3)
C29 C31 C32 C33 -0.3(5)
C36 C31 C32 C33 176.8(3)
C31 C32 C33 C34 -4.2(6)
C31 C32 C33 C35 176.6(4)
C32 C33 C34 C28 3.7(6)
C35 C33 C34 C28 -177.1(4)
C29 C28 C34 C33 1.2(5)
C27 C28 C34 C33 -175.0(3)
C37 N5 C36 C70 0.8(4)
C37 N5 C36 C31 -179.8(3)
C29 C31 C36 N5 139.2(3)
C32 C31 C36 N5 -37.8(5)
C29 C31 C36 C70 -41.5(6)
C32 C31 C36 C70 141.5(4)
C36 N5 C37 C69 -1.1(4)
C36 N5 C37 C15 174.5(3)
C14 C15 C37 N5 -1.2(5)
C16 C15 C37 N5 179.6(3)
C14 C15 C37 C69 173.3(3)
C16 C15 C37 C69 -6.0(5)
C3 C2 C39 C40 -2.7(5)
C1 C2 C39 C40 176.1(3)
C2 C39 C40 C41 -0.4(5)
C2 C39 C40 C43 176.6(3)
C3 C4 C41 O4 177.4(3)
C5 C4 C41 O4 -4.0(5)
C3 C4 C41 C40 -3.6(5)
C5 C4 C41 C40 174.9(3)
C42 O4 C41 C4 88.2(4)
C42 O4 C41 C40 -90.8(3)
C39 C40 C41 C4 3.7(5)
C43 C40 C41 C4 -173.2(3)
C39 C40 C41 O4 -177.4(3)
C43 C40 C41 O4 5.7(5)
C44 N6 C43 C46 0.5(4)
C44 N6 C43 C40 -179.8(3)
C41 C40 C43 N6 139.5(3)
C39 C40 C43 N6 -37.4(4)
C41 C40 C43 C46 -40.8(5)
C39 C40 C43 C46 142.3(4)
C77 C26 C44 N6 -3.6(5)
C25 C26 C44 N6 179.8(3)
C77 C26 C44 C45 168.1(3)
C25 C26 C44 C45 -8.5(5)
C43 N6 C44 C26 171.9(3)
C43 N6 C44 C45 -1.3(4)
C26 C44 C45 C46 -171.0(3)
N6 C44 C45 C46 1.7(4)
C44 C45 C46 C43 -1.3(4)
N6 C43 C46 C45 0.6(4)
C40 C43 C46 C45 -179.1(3)
N1 C5 C47 C48 -0.6(4)
C4 C5 C47 C48 175.9(4)
C5 C47 C48 C6 0.9(4)
N1 C6 C48 C47 -0.9(4)
C7 C6 C48 C47 176.1(4)
C8 C7 C49 C54 79.5(5)
C6 C7 C49 C54 -101.4(4)
C8 C7 C49 C50 -96.8(4)
C6 C7 C49 C50 82.3(4)
C54 C49 C50 C51 -2.3(5)
C7 C49 C50 C51 174.0(3)
C54 C49 C50 C56 177.0(4)
C7 C49 C50 C56 -6.7(5)
C49 C50 C51 C52 -0.4(6)
C56 C50 C51 C52 -179.7(4)
C50 C51 C52 C53 3.3(6)
C50 C51 C52 C78 -177.3(4)
C51 C52 C53 C54 -3.6(6)
C78 C52 C53 C54 177.0(4)
C52 C53 C54 C49 1.0(6)
C52 C53 C54 C55 -178.4(4)
C50 C49 C54 C53 2.0(5)
C7 C49 C54 C53 -174.2(3)
C50 C49 C54 C55 -178.6(4)
C7 C49 C54 C55 5.2(6)
N2 C8 C57 C58 1.5(4)
C7 C8 C57 C58 -173.7(4)
C8 C57 C58 C9 -1.6(5)
N2 C9 C58 C57 1.2(5)
C10 C9 C58 C57 -179.3(4)
C11 C10 C59 C60 -0.8(5)
C9 C10 C59 C60 176.3(3)
C10 C59 C60 C61 -4.7(5)
C10 C59 C60 C62 174.6(3)
C11 C12 C61 C60 -0.4(5)
C13 C12 C61 C60 -177.6(3)
C59 C60 C61 C12 5.3(5)
C62 C60 C61 C12 -174.0(3)
N3 C13 C63 C64 -1.1(4)
C12 C13 C63 C64 177.4(3)
C13 C63 C64 C14 0.7(4)
C15 C14 C64 C63 179.1(3)
N3 C14 C64 C63 -0.2(4)
C17 C16 C65 C67 2.4(5)
C15 C16 C65 C67 -173.4(3)
C17 C16 C65 C66 -179.1(3)
C15 C16 C65 C66 5.0(5)
C18 C19 C67 C65 -3.0(5)
C20 C19 C67 C65 178.3(3)
C16 C65 C67 C19 0.3(5)
C66 C65 C67 C19 -178.2(3)
N5 C37 C69 C70 1.1(4)
C15 C37 C69 C70 -174.1(3)
N5 C36 C70 C69 -0.1(4)
C31 C36 C70 C69 -179.4(4)
C37 C69 C70 C36 -0.6(4)
N7 C27 C71 C72 -0.3(4)
C28 C27 C71 C72 177.0(3)
N7 C77 C72 C71 -1.1(4)
C26 C77 C72 C71 169.8(3)
C27 C71 C72 C77 0.9(4)
C24 C25 C73 C74 0.1(5)
C26 C25 C73 C74 179.3(3)
C24 C25 C73 C75 -178.5(3)
C26 C25 C73 C75 0.8(5)
C23 C22 C74 C73 0.7(5)
C21 C22 C74 C73 -177.6(4)
C25 C73 C74 C22 0.2(5)
C75 C73 C74 C22 178.8(4)
C81 C79 C80 C84 -0.9(7)
C83 C79 C80 C84 177.8(5)
C80 C79 C81 C82 0.8(7)
C83 C79 C81 C82 -178.0(4)
C79 C81 C82 C85 0.3(8)
C79 C80 C84 C85 0.0(8)
C80 C84 C85 C82 1.0(9)
C81 C82 C85 C84 -1.2(10)
